data_2231690
loop_
_publ_author_name
'Chitradevi, A.'
'Athimoolam, S.'
'Bahadur, S. Asath'
'Indumathi, S.'
'Perumal, S.'

_publ_section_title
;
 Diethyl
 1-benzyl-2,2-dioxo-4-phenyl-3,4,6,7,8,8a-hexahydro-1<i>H</i>-pyrrolo[2,1-<i>c</i>][1,4]thiazine-1,3-dicarboxylate
;
_journal_coeditor_code SU2277
_journal_issue 9
_journal_name_full 'Acta Crystallographica Section E'
_journal_page_first o2268
_journal_paper_doi 10.1107/S1600536811031047
_journal_volume 67
_journal_year 2011
_chemical_formula_iupac 'C26 H31 N O6 S'
_chemical_formula_moiety 'C26 H31 N O6 S'
_chemical_formula_sum 'C26 H31 N O6 S'
_chemical_formula_weight 485.58
_chemical_melting_point 419
_chemical_name_systematic
'Diethyl 1-benzyl-2,2-dioxo-4-phenyl-3,4,6,7,8,8a-hexahydro-1<i>H</i>-pyrrolo[2,1-<i>c</i>][1,4]thiazine-1,3-dicarboxylate'
_space_group_IT_number 14
_symmetry_cell_setting monoclinic
_symmetry_space_group_name_Hall '-P 2ybc'
_symmetry_space_group_name_H-M 'P 1 21/c 1'
_atom_sites_solution_hydrogens geom
_atom_sites_solution_primary direct
_atom_sites_solution_secondary difmap
_audit_creation_method SHELXTL/PC
_cell_angle_alpha 90.00
_cell_angle_beta 116.5680(10)
_cell_angle_gamma 90.00
_cell_formula_units_Z 4
_cell_length_a 13.5232(9)
_cell_length_b 16.8402(12)
_cell_length_c 12.1789(9)
_cell_measurement_reflns_used 3512
_cell_measurement_temperature 293(2)
_cell_measurement_theta_max 23.76
_cell_measurement_theta_min 2.4
_cell_volume 2480.7(3)
_computing_cell_refinement '<i>SAINT</i> (Bruker, 2007)'
_computing_data_collection '<i>SMART</i> (Bruker, 2007)'
_computing_data_reduction '<i>SAINT</i> (Bruker, 2007)'
_computing_molecular_graphics '<i>PLATON</i> (Spek, 2009)'
_computing_publication_material '<i>SHELXTL/PC</i> (Sheldrick, 2008)'
_computing_structure_refinement '<i>SHELXL97</i> (Sheldrick, 2008)'
_computing_structure_solution '<i>SHELXS97</i> (Sheldrick, 2008)'
_diffrn_ambient_temperature 293(2)
_diffrn_measured_fraction_theta_full 0.999
_diffrn_measured_fraction_theta_max 0.999
_diffrn_measurement_device_type 'Bruker SMART APEX CCD area-detector'
_diffrn_measurement_method \w
_diffrn_radiation_monochromator graphite
_diffrn_radiation_source 'fine-focus sealed tube'
_diffrn_radiation_type MoK\a
_diffrn_radiation_wavelength 0.71073
_diffrn_reflns_av_R_equivalents 0.0225
_diffrn_reflns_av_sigmaI/netI 0.0158
_diffrn_reflns_limit_h_max 16
_diffrn_reflns_limit_h_min -15
_diffrn_reflns_limit_k_max 19
_diffrn_reflns_limit_k_min -19
_diffrn_reflns_limit_l_max 14
_diffrn_reflns_limit_l_min -14
_diffrn_reflns_number 23528
_diffrn_reflns_theta_full 24.99
_diffrn_reflns_theta_max 24.99
_diffrn_reflns_theta_min 1.68
_exptl_absorpt_coefficient_mu 0.172
_exptl_absorpt_correction_type none
_exptl_crystal_colour colourless
_exptl_crystal_density_diffrn 1.300
_exptl_crystal_density_method 'not measured'
_exptl_crystal_description block
_exptl_crystal_F_000 1032
_exptl_crystal_size_max 0.22
_exptl_crystal_size_mid 0.18
_exptl_crystal_size_min 0.15
_refine_diff_density_max 0.342
_refine_diff_density_min -0.212
_refine_ls_extinction_method none
_refine_ls_goodness_of_fit_ref 1.048
_refine_ls_hydrogen_treatment constr
_refine_ls_matrix_type full
_refine_ls_number_parameters 328
_refine_ls_number_reflns 4360
_refine_ls_number_restraints 0
_refine_ls_restrained_S_all 1.048
_refine_ls_R_factor_all 0.0440
_refine_ls_R_factor_gt 0.0397
_refine_ls_shift/su_max 0.001
_refine_ls_shift/su_mean 0.000
_refine_ls_structure_factor_coef Fsqd
_refine_ls_weighting_details 'calc w=1/[\s^2^(Fo^2^)+(0.0573P)^2^+0.6606P] where P=(Fo^2^+2Fc^2^)/3'
_refine_ls_weighting_scheme calc
_refine_ls_wR_factor_gt 0.1077
_refine_ls_wR_factor_ref 0.1117
_reflns_number_gt 3885
_reflns_number_total 4360
_reflns_threshold_expression I>2\s(I)
_cod_data_source_file su2277.cif
_cod_data_source_block I
_cod_original_sg_symbol_H-M 'P 21/c'
_cod_database_code 2231690
_cod_database_fobs_code 2231690

loop_
_symmetry_equiv_pos_site_id
_symmetry_equiv_pos_as_xyz
1 x,y,z
2 -x,1/2+y,1/2-z
3 -x,-y,-z
4 x,1/2-y,1/2+z

loop_
_atom_site_aniso_label
_atom_site_aniso_U_11
_atom_site_aniso_U_22
_atom_site_aniso_U_33
_atom_site_aniso_U_12
_atom_site_aniso_U_13
_atom_site_aniso_U_23
S1 0.0454(2) 0.0417(2) 0.0580(3) -0.0019(2) 0.0209(2) -0.0040(2)
O3A 0.0435(7) 0.0786(9) 0.0905(10) 0.0157(6) 0.0273(7) 0.0259(8)
O3B 0.0477(7) 0.0663(8) 0.0768(9) -0.0028(6) 0.0218(6) 0.0149(7)
O4A 0.0731(9) 0.0739(9) 0.0948(10) 0.0031(7) 0.0537(8) 0.0090(8)
O4B 0.0588(7) 0.0533(7) 0.0682(8) 0.0028(6) 0.0279(6) 0.0108(6)
O11 0.0481(7) 0.0620(8) 0.0773(9) -0.0112(6) 0.0252(6) -0.0060(6)
O12 0.0750(8) 0.0440(6) 0.0674(8) 0.0058(6) 0.0320(7) -0.0032(6)
N1 0.0450(7) 0.0401(7) 0.0608(8) 0.0022(6) 0.0163(6) -0.0026(6)
C3B1 0.059(5) 0.136(8) 0.073(5) -0.009(4) 0.024(4) 0.012(4)
C2 0.0408(8) 0.0450(9) 0.0628(10) 0.0054(7) 0.0172(8) 0.0000(7)
C3C1 0.087(5) 0.147(7) 0.299(13) -0.048(5) 0.089(8) -0.088(9)
C3 0.0389(8) 0.0423(8) 0.0561(10) 0.0023(6) 0.0165(7) 0.0012(7)
C3A 0.0429(9) 0.0500(9) 0.0533(9) 0.0002(7) 0.0169(7) 0.0006(7)
C4 0.0411(8) 0.0438(9) 0.0560(9) -0.0004(7) 0.0200(7) -0.0023(7)
C4A 0.0516(9) 0.0478(9) 0.0575(10) -0.0047(7) 0.0241(8) -0.0052(8)
C4B 0.0715(12) 0.0615(12) 0.0663(12) -0.0063(10) 0.0249(10) 0.0130(9)
C4C 0.1060(19) 0.0645(14) 0.119(2) 0.0164(13) 0.0489(16) 0.0299(14)
C5 0.0422(8) 0.0453(9) 0.0622(10) 0.0011(7) 0.0218(8) -0.0054(7)
C6 0.0679(12) 0.0431(10) 0.0787(13) 0.0041(8) 0.0207(10) -0.0070(9)
C7 0.0739(13) 0.0438(10) 0.0942(15) 0.0042(9) 0.0289(11) 0.0022(10)
C8 0.0622(11) 0.0486(10) 0.0777(13) 0.0125(8) 0.0224(10) 0.0064(9)
C31 0.0405(9) 0.0590(10) 0.0583(10) 0.0040(7) 0.0124(8) 0.0015(8)
C32 0.0403(8) 0.0545(10) 0.0495(9) 0.0000(7) 0.0085(7) 0.0015(7)
C33 0.0599(11) 0.0599(11) 0.0597(11) -0.0040(9) 0.0199(9) 0.0026(9)
C34 0.0684(13) 0.0833(15) 0.0618(12) 0.0042(11) 0.0278(10) 0.0008(11)
C35 0.0768(14) 0.0715(13) 0.0579(11) 0.0145(11) 0.0165(10) -0.0062(10)
C36 0.0844(15) 0.0594(12) 0.0753(14) -0.0124(11) 0.0190(12) -0.0104(10)
C37 0.0623(11) 0.0684(12) 0.0673(12) -0.0166(10) 0.0228(10) -0.0087(10)
C51 0.0536(10) 0.0427(9) 0.0619(11) 0.0002(7) 0.0208(8) -0.0037(8)
C52 0.0789(14) 0.0624(12) 0.0734(13) -0.0089(10) 0.0355(11) -0.0122(10)
C53 0.118(2) 0.0741(15) 0.0689(14) -0.0171(14) 0.0382(14) -0.0137(11)
C54 0.109(2) 0.0680(14) 0.0611(13) -0.0189(13) 0.0109(13) -0.0026(11)
C55 0.0618(13) 0.0702(14) 0.0918(17) -0.0102(10) 0.0045(12) 0.0033(12)
C56 0.0539(11) 0.0655(12) 0.0722(13) -0.0026(9) 0.0164(9) -0.0039(10)
C3B2 0.036(4) 0.050(4) 0.089(9) -0.003(3) 0.018(5) 0.030(4)
C3C2 0.074(5) 0.054(4) 0.083(4) -0.019(3) 0.040(4) 0.014(3)

loop_
_atom_site_type_symbol
_atom_site_label
_atom_site_fract_x
_atom_site_fract_y
_atom_site_fract_z
_atom_site_U_iso_or_equiv
_atom_site_thermal_displace_type
_atom_site_calc_flag
_atom_site_refinement_flags
_atom_site_occupancy
_atom_site_disorder_assembly
_atom_site_disorder_group
S S1 0.15741(3) 0.92139(2) 0.43420(4) 0.04920(10) Uani d . 1.000 A .
O O3A 0.35985(10) 0.97564(9) 0.43234(14) 0.0719(5) Uani d . 1.000 . .
O O3B 0.29527(10) 1.07744(8) 0.30412(13) 0.0659(5) Uani d . 1.000 . .
O O4A 0.15678(12) 0.88688(9) 0.70359(14) 0.0746(5) Uani d . 1.000 . .
O O4B 0.31214(10) 0.83490(7) 0.71181(12) 0.0603(4) Uani d . 1.000 . .
O O11 0.04484(10) 0.91684(8) 0.41508(13) 0.0635(5) Uani d . 1.000 . .
O O12 0.20400(11) 0.85244(7) 0.40719(12) 0.0621(4) Uani d . 1.000 . .
N N1 0.22020(11) 1.09127(8) 0.53463(13) 0.0514(4) Uani d . 1.000 . .
C C3B1 0.4011(11) 1.0955(8) 0.3087(12) 0.091(4) Uani d P 0.600 A 1
C C2 0.13365(14) 1.07966(10) 0.40838(16) 0.0518(5) Uani d . 1.000 A .
C C3C1 0.4416(7) 1.1711(6) 0.3650(10) 0.177(5) Uani d P 0.600 A 1
C C3 0.16594(12) 1.00898(9) 0.34934(15) 0.0475(5) Uani d . 1.000 . .
C C3A 0.28510(13) 1.01706(10) 0.36781(16) 0.0505(5) Uani d . 1.000 A .
C C4 0.24346(13) 0.94980(9) 0.59187(15) 0.0476(5) Uani d . 1.000 . .
C C4A 0.23023(14) 0.88740(10) 0.67482(16) 0.0524(5) Uani d . 1.000 A .
C C4B 0.30779(17) 0.77085(12) 0.79068(19) 0.0686(7) Uani d . 1.000 . .
C C4C 0.3898(2) 0.71084(15) 0.7988(3) 0.0970(10) Uani d . 1.000 . .
C C5 0.21555(13) 1.03327(10) 0.62232(16) 0.0505(5) Uani d . 1.000 A .
C C6 0.20688(18) 1.17373(11) 0.5649(2) 0.0677(7) Uani d . 1.000 . .
C C7 0.19111(19) 1.21696(11) 0.4504(2) 0.0739(7) Uani d . 1.000 A .
C C8 0.11953(17) 1.16161(11) 0.34662(19) 0.0662(7) Uani d . 1.000 . .
C C31 0.07930(13) 1.00024(11) 0.21296(16) 0.0562(6) Uani d . 1.000 A .
C C32 0.09916(13) 0.93866(10) 0.13463(16) 0.0524(5) Uani d . 1.000 . .
C C33 0.16040(15) 0.95665(12) 0.07280(17) 0.0624(6) Uani d . 1.000 A .
C C34 0.17452(18) 0.90259(14) -0.00374(19) 0.0717(8) Uani d . 1.000 . .
C C35 0.12652(19) 0.82867(13) -0.02086(19) 0.0738(7) Uani d . 1.000 A .
C C36 0.0654(2) 0.80987(13) 0.0397(2) 0.0793(8) Uani d . 1.000 . .
C C37 0.05118(16) 0.86437(12) 0.11638(19) 0.0683(7) Uani d . 1.000 A .
C C51 0.29799(15) 1.05548(10) 0.75148(17) 0.0546(6) Uani d . 1.000 . .
C C52 0.2635(2) 1.06714(12) 0.8413(2) 0.0710(8) Uani d . 1.000 A .
C C53 0.3373(2) 1.08980(14) 0.9581(2) 0.0883(10) Uani d . 1.000 . .
C C54 0.4456(2) 1.10084(14) 0.9869(2) 0.0895(9) Uani d . 1.000 A .
C C55 0.48211(19) 1.09012(14) 0.8991(2) 0.0857(9) Uani d . 1.000 . .
C C56 0.40837(16) 1.06721(12) 0.7808(2) 0.0683(7) Uani d . 1.000 A .
C C3B2 0.4149(13) 1.0937(6) 0.3395(18) 0.062(4) Uani d P 0.400 A 2
C C3C2 0.4129(7) 1.1751(5) 0.2913(6) 0.069(3) Uani d P 0.400 A 2
H H3B2 0.39440 1.09570 0.22600 0.1100 Uiso c RP 0.600 A 1
H H3C4 0.39340 1.21230 0.31500 0.2650 Uiso c RP 0.600 A 1
H H4 0.32070 0.94970 0.60600 0.0570 Uiso c R 1.000 A .
H H3C5 0.51470 1.17950 0.37260 0.2650 Uiso c RP 0.600 A 1
H H5 0.14100 1.03280 0.61670 0.0610 Uiso c R 1.000 . .
H H3C6 0.44390 1.17220 0.44490 0.2650 Uiso c RP 0.600 A 1
H H6A 0.27210 1.19240 0.63570 0.0810 Uiso c R 1.000 . .
H H6B 0.14290 1.17950 0.58040 0.0810 Uiso c R 1.000 . .
H H7A 0.26160 1.22640 0.44960 0.0890 Uiso c R 1.000 . .
H H7B 0.15430 1.26740 0.44380 0.0890 Uiso c R 1.000 . .
H H8A 0.14450 1.16030 0.28330 0.0790 Uiso c R 1.000 A .
H H8B 0.04280 1.17830 0.31020 0.0790 Uiso c R 1.000 . .
H H4B1 0.23440 0.74760 0.75600 0.0820 Uiso c R 1.000 . .
H H4B2 0.32490 0.79120 0.87170 0.0820 Uiso c R 1.000 . .
H H4C1 0.37360 0.69250 0.71780 0.1450 Uiso c R 1.000 . .
H H4C2 0.38700 0.66690 0.84750 0.1450 Uiso c R 1.000 . .
H H4C3 0.46240 0.73390 0.83620 0.1450 Uiso c R 1.000 . .
H H31A 0.00850 0.98860 0.21160 0.0670 Uiso c R 1.000 . .
H H31B 0.07240 1.05140 0.17370 0.0670 Uiso c R 1.000 . .
H H33 0.19290 1.00650 0.08310 0.0750 Uiso c R 1.000 . .
H H34 0.21660 0.91600 -0.04400 0.0860 Uiso c R 1.000 A .
H H35 0.13550 0.79200 -0.07280 0.0890 Uiso c R 1.000 . .
H H36 0.03310 0.75990 0.02910 0.0950 Uiso c R 1.000 A .
H H37 0.00880 0.85080 0.15620 0.0820 Uiso c R 1.000 . .
H H52 0.18960 1.05960 0.82260 0.0850 Uiso c R 1.000 . .
H H53 0.31280 1.09760 1.01750 0.1060 Uiso c R 1.000 A .
H H54 0.49520 1.11570 1.06620 0.1070 Uiso c R 1.000 . .
H H55 0.55620 1.09820 0.91880 0.1030 Uiso c R 1.000 A .
H H56 0.43310 1.05980 0.72150 0.0820 Uiso c R 1.000 . .
H H3B1 0.45370 1.05450 0.35490 0.1100 Uiso c RP 0.600 A 1
H H2 0.06460 1.06630 0.41180 0.0620 Uiso c R 1.000 . .
H H3B3 0.45890 1.09190 0.42780 0.0740 Uiso c RP 0.400 A 2
H H3B4 0.44420 1.05570 0.30180 0.0740 Uiso c RP 0.400 A 2
H H3C1 0.36030 1.17710 0.20620 0.1030 Uiso c RP 0.400 A 2
H H3C2 0.48500 1.18830 0.29970 0.1030 Uiso c RP 0.400 A 2
H H3C3 0.39210 1.21240 0.33690 0.1030 Uiso c RP 0.400 A 2

loop_
_atom_type_symbol
_atom_type_description
_atom_type_scat_dispersion_real
_atom_type_scat_dispersion_imag
_atom_type_scat_source
C C 0.0033 0.0016 'International Tables Vol C Tables 4.2.6.8 and 6.1.1.4'
H H 0.0000 0.0000 'International Tables Vol C Tables 4.2.6.8 and 6.1.1.4'
N N 0.0061 0.0033 'International Tables Vol C Tables 4.2.6.8 and 6.1.1.4'
O O 0.0106 0.0060 'International Tables Vol C Tables 4.2.6.8 and 6.1.1.4'
S S 0.1246 0.1234 'International Tables Vol C Tables 4.2.6.8 and 6.1.1.4'

loop_
_geom_angle_atom_site_label_1
_geom_angle_atom_site_label_2
_geom_angle_atom_site_label_3
_geom_angle
_geom_angle_publ_flag
O11 S1 O12 117.67(9) no
O11 S1 C3 106.32(8) no
O11 S1 C4 108.57(9) no
O12 S1 C3 112.26(8) no
O12 S1 C4 108.60(8) no
C3 S1 C4 102.28(7) no
C3B1 O3B C3A 120.1(5) no
C3B2 O3B C3A 110.7(6) no
C4A O4B C4B 116.17(16) no
C2 N1 C5 113.51(14) no
C2 N1 C6 104.99(14) no
C5 N1 C6 113.35(15) no
O3B C3B1 C3C1 111.5(11) no
N1 C2 C3 109.23(15) no
N1 C2 C8 104.95(14) no
C3 C2 C8 117.37(16) no
S1 C3 C2 104.73(11) no
S1 C3 C3A 108.43(11) no
S1 C3 C31 108.60(11) no
C2 C3 C3A 111.10(14) no
C2 C3 C31 109.53(14) no
C3A C3 C31 114.00(14) no
O3B C3B2 C3C2 103.2(11) no
O3A C3A O3B 123.89(19) no
O3A C3A C3 124.94(16) no
O3B C3A C3 111.16(15) no
S1 C4 C5 112.69(12) no
C4A C4 C5 110.81(15) no
S1 C4 C4A 108.13(11) no
O4A C4A O4B 124.99(17) no
O4A C4A C4 124.11(17) no
O4B C4A C4 110.90(17) no
O4B C4B C4C 107.5(2) no
N1 C5 C4 109.65(14) no
C4 C5 C51 109.23(14) no
N1 C5 C51 109.89(14) no
N1 C6 C7 101.99(16) no
C6 C7 C8 104.37(17) no
C2 C8 C7 104.44(16) no
C3 C31 C32 118.54(15) no
C31 C32 C33 120.88(16) no
C33 C32 C37 117.70(18) no
C31 C32 C37 121.31(18) no
C32 C33 C34 121.6(2) no
C33 C34 C35 120.2(2) no
C34 C35 C36 119.0(2) no
C35 C36 C37 120.7(2) no
C32 C37 C36 120.9(2) no
C5 C51 C52 120.4(2) no
C52 C51 C56 118.83(19) no
C5 C51 C56 120.76(18) no
C51 C52 C53 120.8(3) no
C52 C53 C54 120.3(2) no
C53 C54 C55 120.1(2) no
C54 C55 C56 120.1(2) no
C51 C56 C55 119.8(2) no
O3B C3B1 H3B1 109.00 no
O3B C3B1 H3B2 109.00 no
C3C1 C3B1 H3B1 109.00 no
C3C1 C3B1 H3B2 109.00 no
H3B1 C3B1 H3B2 108.00 no
N1 C2 H2 108.00 no
C3 C2 H2 108.00 no
C8 C2 H2 108.00 no
C3B1 C3C1 H3C4 109.00 no
C3B1 C3C1 H3C5 109.00 no
C3B1 C3C1 H3C6 110.00 no
H3C4 C3C1 H3C5 109.00 no
H3C4 C3C1 H3C6 110.00 no
H3C5 C3C1 H3C6 110.00 no
H3B3 C3B2 H3B4 109.00 no
O3B C3B2 H3B3 111.00 no
O3B C3B2 H3B4 111.00 no
C3C2 C3B2 H3B3 111.00 no
C3C2 C3B2 H3B4 111.00 no
C5 C4 H4 108.00 no
C4A C4 H4 108.00 no
S1 C4 H4 108.00 no
H3C1 C3C2 H3C3 110.00 no
C3B2 C3C2 H3C1 109.00 no
C3B2 C3C2 H3C2 109.00 no
H3C2 C3C2 H3C3 109.00 no
H3C1 C3C2 H3C2 109.00 no
C3B2 C3C2 H3C3 109.00 no
C4C C4B H4B2 110.00 no
H4B1 C4B H4B2 109.00 no
C4C C4B H4B1 110.00 no
O4B C4B H4B1 110.00 no
O4B C4B H4B2 110.00 no
C4B C4C H4C2 110.00 no
C4B C4C H4C3 110.00 no
C4B C4C H4C1 109.00 no
H4C2 C4C H4C3 109.00 no
H4C1 C4C H4C2 109.00 no
H4C1 C4C H4C3 109.00 no
N1 C5 H5 109.00 no
C4 C5 H5 109.00 no
C51 C5 H5 109.00 no
N1 C6 H6A 111.00 no
H6A C6 H6B 109.00 no
N1 C6 H6B 111.00 no
C7 C6 H6A 111.00 no
C7 C6 H6B 111.00 no
C6 C7 H7B 111.00 no
C8 C7 H7A 111.00 no
C8 C7 H7B 111.00 no
C6 C7 H7A 111.00 no
H7A C7 H7B 109.00 no
C2 C8 H8B 111.00 no
C7 C8 H8A 111.00 no
H8A C8 H8B 109.00 no
C7 C8 H8B 111.00 no
C2 C8 H8A 111.00 no
C3 C31 H31A 108.00 no
H31A C31 H31B 107.00 no
C32 C31 H31B 108.00 no
C3 C31 H31B 108.00 no
C32 C31 H31A 108.00 no
C34 C33 H33 119.00 no
C32 C33 H33 119.00 no
C35 C34 H34 120.00 no
C33 C34 H34 120.00 no
C34 C35 H35 120.00 no
C36 C35 H35 120.00 no
C37 C36 H36 120.00 no
C35 C36 H36 120.00 no
C32 C37 H37 120.00 no
C36 C37 H37 120.00 no
C51 C52 H52 120.00 no
C53 C52 H52 120.00 no
C52 C53 H53 120.00 no
C54 C53 H53 120.00 no
C55 C54 H54 120.00 no
C53 C54 H54 120.00 no
C56 C55 H55 120.00 no
C54 C55 H55 120.00 no
C51 C56 H56 120.00 no
C55 C56 H56 120.00 no

loop_
_geom_bond_atom_site_label_1
_geom_bond_atom_site_label_2
_geom_bond_distance
_geom_bond_publ_flag
S1 O11 1.4354(16) no
S1 O12 1.4279(14) no
S1 C3 1.8341(16) no
S1 C4 1.8087(17) no
O3A C3A 1.190(2) no
O3B C3B1 1.440(16) no
O3B C3A 1.323(2) no
O3B C3B2 1.50(2) no
O4A C4A 1.192(3) no
O4B C4A 1.329(2) no
O4B C4B 1.463(2) no
N1 C2 1.471(2) no
N1 C5 1.469(2) no
N1 C6 1.468(2) no
C3B1 C3C1 1.434(17) no
C2 C3 1.551(2) no
C2 C8 1.542(3) no
C3 C3A 1.530(3) no
C3 C31 1.553(2) no
C3B2 C3C2 1.487(15) no
C4 C4A 1.523(2) no
C4 C5 1.543(2) no
C4B C4C 1.471(4) no
C5 C51 1.513(3) no
C6 C7 1.501(3) no
C7 C8 1.520(3) no
C31 C32 1.512(3) no
C32 C33 1.379(3) no
C32 C37 1.381(3) no
C33 C34 1.376(3) no
C34 C35 1.376(3) no
C35 C36 1.369(4) no
C36 C37 1.383(3) no
C51 C56 1.385(3) no
C51 C52 1.382(3) no
C52 C53 1.377(3) no
C53 C54 1.358(4) no
C54 C55 1.376(4) no
C55 C56 1.391(3) no
C3B1 H3B1 0.9700 no
C3B1 H3B2 0.9700 no
C2 H2 0.9800 no
C3C1 H3C4 0.9600 no
C3C1 H3C5 0.9600 no
C3C1 H3C6 0.9600 no
C3B2 H3B3 0.9700 no
C3B2 H3B4 0.9700 no
C4 H4 0.9800 no
C3C2 H3C1 0.9600 no
C3C2 H3C3 0.9600 no
C3C2 H3C2 0.9600 no
C4B H4B2 0.9700 no
C4B H4B1 0.9700 no
C4C H4C2 0.9600 no
C4C H4C3 0.9600 no
C4C H4C1 0.9600 no
C5 H5 0.9800 no
C6 H6B 0.9700 no
C6 H6A 0.9700 no
C7 H7A 0.9700 no
C7 H7B 0.9700 no
C8 H8A 0.9700 no
C8 H8B 0.9700 no
C31 H31B 0.9700 no
C31 H31A 0.9700 no
C33 H33 0.9300 no
C34 H34 0.9300 no
C35 H35 0.9300 no
C36 H36 0.9300 no
C37 H37 0.9300 no
C52 H52 0.9300 no
C53 H53 0.9300 no
C54 H54 0.9300 no
C55 H55 0.9300 no
C56 H56 0.9300 no

loop_
_geom_hbond_atom_site_label_D
_geom_hbond_atom_site_label_H
_geom_hbond_atom_site_label_A
_geom_hbond_site_symmetry_A
_geom_hbond_distance_DH
_geom_hbond_distance_HA
_geom_hbond_distance_DA
_geom_hbond_angle_DHA
_geom_hbond_publ_flag
C5 H5 O11 3_576 0.98 2.51 3.447(2) 159 yes

loop_
_geom_torsion_atom_site_label_1
_geom_torsion_atom_site_label_2
_geom_torsion_atom_site_label_3
_geom_torsion_atom_site_label_4
_geom_torsion
_geom_torsion_publ_flag
O11 S1 C3 C2 60.76(13) no
O11 S1 C3 C3A 179.45(11) no
O11 S1 C3 C31 -56.19(14) no
O12 S1 C3 C2 -169.24(12) no
O12 S1 C3 C3A -50.56(13) no
O12 S1 C3 C31 73.80(14) no
C4 S1 C3 C2 -53.02(13) no
C4 S1 C3 C3A 65.66(13) no
C4 S1 C3 C31 -169.97(12) no
O11 S1 C4 C4A 59.37(14) no
O11 S1 C4 C5 -63.46(14) no
O12 S1 C4 C4A -69.69(15) no
O12 S1 C4 C5 167.49(13) no
C3 S1 C4 C4A 171.48(13) no
C3 S1 C4 C5 48.66(15) no
C3A O3B C3B1 C3C1 -114.7(9) no
C3B1 O3B C3A O3A 1.1(7) no
C3B1 O3B C3A C3 180.0(6) no
C4B O4B C4A O4A 2.0(3) no
C4B O4B C4A C4 -179.00(14) no
C4A O4B C4B C4C 167.85(18) no
C5 N1 C2 C3 -77.18(19) no
C5 N1 C2 C8 156.15(16) no
C6 N1 C2 C3 158.50(16) no
C6 N1 C2 C8 31.8(2) no
C2 N1 C5 C4 66.77(19) no
C2 N1 C5 C51 -173.16(15) no
C6 N1 C5 C4 -173.57(16) no
C6 N1 C5 C51 -53.5(2) no
C2 N1 C6 C7 -44.3(2) no
C5 N1 C6 C7 -168.71(17) no
N1 C2 C3 S1 67.82(16) no
N1 C2 C3 C3A -49.04(18) no
N1 C2 C3 C31 -175.88(14) no
C8 C2 C3 S1 -172.95(15) no
C8 C2 C3 C3A 70.2(2) no
C8 C2 C3 C31 -56.7(2) no
N1 C2 C8 C7 -7.0(2) no
C3 C2 C8 C7 -128.48(19) no
S1 C3 C3A O3A -3.9(2) no
S1 C3 C3A O3B 177.24(12) no
C2 C3 C3A O3A 110.7(2) no
C2 C3 C3A O3B -68.19(18) no
C31 C3 C3A O3A -125.01(19) no
C31 C3 C3A O3B 56.15(19) no
S1 C3 C31 C32 -70.74(18) no
C2 C3 C31 C32 175.43(15) no
C3A C3 C31 C32 50.3(2) no
S1 C4 C4A O4A -83.5(2) no
S1 C4 C4A O4B 97.50(15) no
C5 C4 C4A O4A 40.5(2) no
C5 C4 C4A O4B -138.54(15) no
S1 C4 C5 N1 -54.12(18) no
S1 C4 C5 C51 -174.60(13) no
C4A C4 C5 N1 -175.43(15) no
C4A C4 C5 C51 64.1(2) no
N1 C5 C51 C52 123.55(18) no
N1 C5 C51 C56 -54.2(2) no
C4 C5 C51 C52 -116.12(19) no
C4 C5 C51 C56 66.2(2) no
N1 C6 C7 C8 39.0(2) no
C6 C7 C8 C2 -19.6(2) no
C3 C31 C32 C33 -87.6(2) no
C3 C31 C32 C37 96.5(2) no
C31 C32 C33 C34 -176.65(19) no
C37 C32 C33 C34 -0.6(3) no
C31 C32 C37 C36 176.75(19) no
C33 C32 C37 C36 0.7(3) no
C32 C33 C34 C35 0.4(3) no
C33 C34 C35 C36 -0.3(3) no
C34 C35 C36 C37 0.5(4) no
C35 C36 C37 C32 -0.7(3) no
C5 C51 C52 C53 -177.94(18) no
C56 C51 C52 C53 -0.2(3) no
C5 C51 C56 C55 177.91(18) no
C52 C51 C56 C55 0.2(3) no
C51 C52 C53 C54 -0.2(3) no
C52 C53 C54 C55 0.6(4) no
C53 C54 C55 C56 -0.6(4) no
C54 C55 C56 C51 0.2(3) no
